data_9007633
loop_
_publ_author_name
'Alberti, A.'
'Vezzalini, G.'

_publ_section_title
;
 The crystal structure of amicite, a zeolite
;
_journal_name_full 'Acta Crystallographica, Section B'
_journal_page_first 2866
_journal_page_last 2869
_journal_paper_doi 10.1107/S0567740879010852
_journal_volume 35
_journal_year 1979
_chemical_compound_source 'basaltic rock at Howenegg in Hegau, southern West Germany'
_chemical_formula_sum 'Al2 H6 K Na O10.765 Si2'
_chemical_name_mineral Amicite
_space_group_IT_number 5
_symmetry_space_group_name_Hall 'I 2y'
_symmetry_space_group_name_H-M 'I 1 2 1'
_cell_angle_alpha 90
_cell_angle_beta 88.19
_cell_angle_gamma 90
_cell_formula_units_Z 4
_cell_length_a 10.226
_cell_length_b 10.422
_cell_length_c 9.884
_cell_volume 1052.865
_database_code_amcsd 0009695
_exptl_crystal_density_diffrn 2.211
_cod_original_formula_sum 'K Na Al2 Si2 O10.765 H6'
_cod_database_code 9007633

loop_
_space_group_symop_operation_xyz
x,y,z
1/2+x,1/2+y,1/2+z
-x,y,-z
1/2-x,1/2+y,1/2-z

loop_
_atom_site_aniso_label
_atom_site_aniso_U_11
_atom_site_aniso_U_22
_atom_site_aniso_U_33
_atom_site_aniso_U_12
_atom_site_aniso_U_13
_atom_site_aniso_U_23
K 0.03175 0.02531 0.02274 0.00917 -0.00460 -0.00522
Na 0.02646 0.04182 0.02769 0.01457 -0.00307 -0.00887
Al1 0.00476 0.00605 0.00544 0.00000 0.00000 0.00104
Al2 0.00635 0.00495 0.00544 0.00108 0.00000 -0.00104
Si1 0.00635 0.00550 0.00544 0.00216 0.00051 0.00052
Si2 0.00529 0.00495 0.00494 0.00054 0.00000 0.00052
O1 0.00741 0.01816 0.02027 -0.00108 -0.00051 -0.00313
O2 0.00847 0.02036 0.01483 0.00216 0.00051 -0.00313
O3 0.01482 0.01101 0.01088 0.00162 -0.00153 -0.00313
O4 0.02170 0.01486 0.00841 -0.00270 -0.00051 0.00209
O5 0.01905 0.01541 0.00791 -0.00054 0.00000 0.00261
O6 0.01799 0.00605 0.01384 0.00270 0.00102 0.00313
O7 0.01641 0.00935 0.01533 -0.00378 -0.00153 0.00104
O8 0.01058 0.00825 0.00890 0.00432 -0.00205 -0.00104
Wat1 0.03387 0.04072 0.02670 -0.01187 -0.01023 0.00522
Wat2 0.02329 0.02971 0.05093 -0.00108 0.00870 0.00209
Wat3 0.03652 0.03192 0.03461 0.00000 -0.00767 0.00000
Wat4 0.04446 0.02256 0.02274 0.00000 -0.00921 0.00000

loop_
_atom_site_label
_atom_site_fract_x
_atom_site_fract_y
_atom_site_fract_z
_atom_site_occupancy
_atom_site_U_iso_or_equiv
_atom_site_type_symbol
_atom_site_attached_hydrogens
K 0.30710 -0.00400 0.96920 1.00000 0.02647 K 0
Na 0.43120 0.25590 0.67160 1.00000 0.03204 Na 0
Al1 0.15460 0.24910 0.15460 1.00000 0.00545 Al 0
Al2 0.15820 0.00270 0.65120 1.00000 0.00557 Al 0
Si1 0.15230 -0.01330 0.32610 1.00000 0.00583 Si 0
Si2 0.15340 0.26150 0.82630 1.00000 0.00507 Si 0
O1 0.00100 -0.04710 0.30370 1.00000 0.01532 O 0
O2 -0.00300 0.29560 0.20470 1.00000 0.01444 O 0
O3 0.20310 0.14010 0.73540 1.00000 0.01216 O 0
O4 0.18100 0.03040 0.47850 1.00000 0.01494 O 0
O5 0.17120 0.22640 0.98330 1.00000 0.01431 O 0
O6 0.19890 0.10180 0.22630 1.00000 0.01267 O 0
O7 0.26200 0.36100 0.21840 1.00000 0.01381 O 0
O8 0.75580 0.38120 0.21770 1.00000 0.00925 O 0
Wat1 0.34350 0.25070 0.45390 1.00000 0.03356 O 2
Wat2 0.47790 0.06820 0.21790 1.00000 0.03496 O 2
Wat3 0.00000 0.31910 0.50000 1.00000 0.03420 O 2
Wat4 0.50000 0.47290 0.50000 0.53000 0.02976 O 2

loop_
_cod_changelog_entry_id
_cod_changelog_entry_author
_cod_changelog_entry_date
_cod_changelog_entry_text
1
;cod-tools version 3.8.0
Id: cif_guess_AMCSD_atom_types 9581 2023-05-17 12:35:41Z saulius
;
2023-05-18T11:39:52+03:00
;Derived atom types and hydrogen counts
from atom names that follow the AMCSD naming convention
(Wat == water, O-H == hydroxyl).
;

loop_
_cod_related_entry_id
_cod_related_entry_database
_cod_related_entry_code
1 AMCSD 0009695
